data_2237531
loop_
_publ_author_name
'Stoykova, Svetlana A.'
'Linden, Anthony'
'Heimgartner, Heinz'

_publ_section_title
;
 (<i>S</i>)-<i>N</i>-[(4-{(<i>S</i>)-1-[2-(4-Methoxybenzamido)-2-methylpropanoyl]pyrrolidine-2-carboxamido}-3,4,5,6-tetrahydro-2<i>H</i>-pyran-4-yl)carbonyl]proline
 dimethyl sulfoxide monosolvate (4-MeBz-Aib-Pro-Thp-Pro-OH)
;
_journal_coeditor_code NC2305
_journal_issue 3
_journal_name_full 'Acta Crystallographica Section E'
_journal_page_first o419
_journal_page_last o420
_journal_paper_doi 10.1107/S1600536813004546
_journal_volume 69
_journal_year 2013
_chemical_formula_iupac 'C28 H38 N4 O8, C2 H6 O S'
_chemical_formula_moiety 'C28 H38 N4 O8, C2 H6 O S'
_chemical_formula_sum 'C30 H44 N4 O9 S'
_chemical_formula_weight 636.76
_chemical_name_systematic
'(<i>S</i>)-<i>N</i>-[(4-{(<i>S</i>)-1-[2-(4-Methoxybenzamido)-2-methylpropanoyl]pyrrolidine-2-carboxamido}-3,4,5,6-tetrahydro-2<i>H</i>-pyran-4-yl)carbonyl]proline dimethyl sulfoxide monosolvate'
_space_group_IT_number 19
_symmetry_cell_setting orthorhombic
_symmetry_space_group_name_Hall 'P 2ac 2ab'
_symmetry_space_group_name_H-M 'P 21 21 21'
_atom_sites_solution_hydrogens difmap
_atom_sites_solution_primary direct
_atom_sites_solution_secondary difmap
_audit_creation_method SHELXL-97
_cell_angle_alpha 90.00
_cell_angle_beta 90.00
_cell_angle_gamma 90.00
_cell_formula_units_Z 4
_cell_length_a 10.85940(10)
_cell_length_b 13.7414(2)
_cell_length_c 21.1929(3)
_cell_measurement_reflns_used 5144
_cell_measurement_temperature 160.0(10)
_cell_measurement_theta_max 30.0
_cell_measurement_theta_min 1.0
_cell_volume 3162.48(7)
_computing_cell_refinement 'DENZO-SMN (Otwinowski & Minor, 1997)'
_computing_data_collection 'COLLECT (Nonius, 2000)'
_computing_data_reduction 'DENZO-SMN and SCALEPACK (Otwinowski & Minor, 1997)'
_computing_molecular_graphics 'ORTEPII (Johnson, 1976)'
_computing_publication_material 'SHELXL97 (Sheldrick, 2008) and PLATON (Spek, 2009)'
_computing_structure_refinement 'SHELXL97 (Sheldrick, 2008)'
_computing_structure_solution 'SHELXS97 (Sheldrick, 2008)'
_diffrn_ambient_temperature 160.0(10)
_diffrn_detector_area_resol_mean 9
_diffrn_measured_fraction_theta_full 0.997
_diffrn_measured_fraction_theta_max 0.997
_diffrn_measurement_device_type 'Nonius KappaCCD area-detector'
_diffrn_measurement_method '\f and \w scans with \k offsets'
_diffrn_radiation_monochromator 'horizontally mounted graphite crystal'
_diffrn_radiation_source 'Nonius FR590 sealed tube generator'
_diffrn_radiation_type 'Mo K\a'
_diffrn_radiation_wavelength 0.71073
_diffrn_reflns_av_R_equivalents 0.0440
_diffrn_reflns_av_sigmaI/netI 0.0451
_diffrn_reflns_limit_h_max 15
_diffrn_reflns_limit_h_min -15
_diffrn_reflns_limit_k_max 19
_diffrn_reflns_limit_k_min -19
_diffrn_reflns_limit_l_max 29
_diffrn_reflns_limit_l_min -29
_diffrn_reflns_number 53400
_diffrn_reflns_theta_full 30.02
_diffrn_reflns_theta_max 30.02
_diffrn_reflns_theta_min 2.11
_diffrn_standards_decay_% 0
_diffrn_standards_number 0
_exptl_absorpt_coefficient_mu 0.161
_exptl_absorpt_correction_type none
_exptl_crystal_colour colourless
_exptl_crystal_density_diffrn 1.337
_exptl_crystal_density_method 'not measured'
_exptl_crystal_description prism
_exptl_crystal_F_000 1360
_exptl_crystal_size_max 0.28
_exptl_crystal_size_mid 0.20
_exptl_crystal_size_min 0.18
_refine_diff_density_max 0.281
_refine_diff_density_min -0.325
_refine_ls_abs_structure_details 'Flack & Bernardinelli (1999, 2000), 4115 Friedel pairs'
_refine_ls_abs_structure_Flack -0.02(8)
_refine_ls_extinction_coef 0.0096(11)
_refine_ls_extinction_expression Fc^*^=kFc[1+0.001xFc^2^\l^3^/sin(2\q)]^-1/4^
_refine_ls_extinction_method 'SHELXL97 (Sheldrick, 2008)'
_refine_ls_goodness_of_fit_ref 1.015
_refine_ls_hydrogen_treatment mixed
_refine_ls_matrix_type full
_refine_ls_number_parameters 433
_refine_ls_number_reflns 9231
_refine_ls_number_restraints 21
_refine_ls_restrained_S_all 1.085
_refine_ls_R_factor_all 0.0565
_refine_ls_R_factor_gt 0.0421
_refine_ls_shift/su_max 0.003
_refine_ls_shift/su_mean 0.000
_refine_ls_structure_factor_coef Fsqd
_refine_ls_weighting_details 'w=1/[\s^2^(Fo^2^)+(0.0482P)^2^+0.4741P] where P=(Fo^2^+2Fc^2^)/3'
_refine_ls_weighting_scheme calc
_refine_ls_wR_factor_gt 0.0952
_refine_ls_wR_factor_ref 0.1026
_reflns_number_gt 7711
_reflns_number_total 9238
_reflns_threshold_expression I>2\s(I)
_cod_data_source_file nc2305.cif
_cod_data_source_block I
_cod_database_code 2237531
_cod_database_fobs_code 2237531

loop_
_symmetry_equiv_pos_as_xyz
'x, y, z'
'-x+1/2, -y, z+1/2'
'x+1/2, -y+1/2, -z'
'-x, y+1/2, -z+1/2'

loop_
_atom_site_type_symbol
_atom_site_label
_atom_site_fract_x
_atom_site_fract_y
_atom_site_fract_z
_atom_site_U_iso_or_equiv
_atom_site_adp_type
_atom_site_calc_flag
_atom_site_refinement_flags
_atom_site_occupancy
_atom_site_symmetry_multiplicity
_atom_site_disorder_assembly
_atom_site_disorder_group
O O1 0.49592(11) 0.79228(10) 0.02238(7) 0.0429(3) Uani d . 1 1 . .
O O2 0.38389(11) 0.88646(9) -0.04216(5) 0.0320(3) Uani d . 1 1 . .
H H2 0.456(2) 0.9100(18) -0.0512(11) 0.050(6) Uiso d . 1 1 . .
O O4 0.30778(11) 0.60218(9) -0.01081(5) 0.0320(3) Uani d . 1 1 . .
O O7 0.08885(11) 0.52449(9) 0.08052(5) 0.0329(3) Uani d . 1 1 . .
O O10 0.17612(11) 0.31930(8) 0.20810(5) 0.0316(3) Uani d . 1 1 . .
O O13 0.39163(11) 0.45955(9) 0.26319(5) 0.0324(3) Uani d . 1 1 . .
O O19 0.57060(13) 0.44020(11) 0.04583(8) 0.0516(4) Uani d . 1 1 . .
O O30 0.71136(12) 0.69569(9) 0.46113(5) 0.0366(3) Uani d . 1 1 . .
N N3 0.28614(13) 0.70479(10) 0.07067(6) 0.0276(3) Uani d . 1 1 . .
N N6 0.25499(12) 0.52124(9) 0.14416(6) 0.0249(3) Uani d . 1 1 . .
H H6 0.2849(19) 0.5049(15) 0.1807(10) 0.039(5) Uiso d . 1 1 . .
N N9 0.11523(12) 0.46304(9) 0.24731(6) 0.0258(3) Uani d . 1 1 A .
N N12 0.28842(13) 0.41680(10) 0.35078(7) 0.0293(3) Uani d . 1 1 . .
H H12 0.286(2) 0.4175(16) 0.3887(11) 0.043(6) Uiso d . 1 1 . .
C C1 0.39833(15) 0.81984(11) 0.00303(7) 0.0276(3) Uani d . 1 1 . .
C C2 0.27251(15) 0.78716(11) 0.02743(7) 0.0275(3) Uani d . 1 1 . .
H H1 0.2165 0.7701 -0.0084 0.033 Uiso calc R 1 1 . .
C C4 0.30659(14) 0.61553(11) 0.04668(7) 0.0260(3) Uani d . 1 1 . .
C C5 0.34313(14) 0.53169(12) 0.09183(7) 0.0260(3) Uani d . 1 1 . .
C C7 0.13440(14) 0.51093(11) 0.13341(7) 0.0246(3) Uani d . 1 1 . .
C C8 0.05129(14) 0.48351(13) 0.18813(7) 0.0289(3) Uani d . 1 1 A .
H H8 0.0017 0.4251 0.1760 0.035 Uiso calc R 1 1 . .
C C10 0.17081(14) 0.37502(11) 0.25323(7) 0.0254(3) Uani d . 1 1 . .
C C11 0.21698(15) 0.34116(11) 0.31820(7) 0.0277(3) Uani d . 1 1 . .
C C13 0.37882(14) 0.46585(12) 0.32135(7) 0.0271(3) Uani d . 1 1 . .
C C14 0.21553(17) 0.86652(13) 0.06872(8) 0.0364(4) Uani d . 1 1 . .
H H141 0.2390 0.9322 0.0537 0.044 Uiso calc R 1 1 . .
H H142 0.1246 0.8613 0.0695 0.044 Uiso calc R 1 1 . .
C C15 0.2703(2) 0.84566(13) 0.13333(9) 0.0399(4) Uani d . 1 1 . .
H H151 0.2200 0.8752 0.1673 0.048 Uiso calc R 1 1 . .
H H152 0.3557 0.8704 0.1364 0.048 Uiso calc R 1 1 . .
C C16 0.26708(18) 0.73510(12) 0.13691(7) 0.0339(4) Uani d . 1 1 . .
H H161 0.3335 0.7101 0.1645 0.041 Uiso calc R 1 1 . .
H H162 0.1868 0.7118 0.1530 0.041 Uiso calc R 1 1 . .
C C17 0.47177(16) 0.55084(14) 0.11973(8) 0.0335(4) Uani d . 1 1 . .
H H171 0.4754 0.6182 0.1362 0.040 Uiso calc R 1 1 . .
H H172 0.4863 0.5058 0.1554 0.040 Uiso calc R 1 1 . .
C C18 0.57147(17) 0.53701(16) 0.07076(10) 0.0443(5) Uani d . 1 1 . .
H H181 0.5590 0.5841 0.0360 0.053 Uiso calc R 1 1 . .
H H182 0.6527 0.5504 0.0901 0.053 Uiso calc R 1 1 . .
C C20 0.45803(19) 0.42227(16) 0.01315(10) 0.0456(5) Uani d . 1 1 . .
H H201 0.4592 0.3554 -0.0042 0.055 Uiso calc R 1 1 . .
H H202 0.4507 0.4682 -0.0226 0.055 Uiso calc R 1 1 . .
C C21 0.34751(16) 0.43379(12) 0.05612(8) 0.0329(4) Uani d . 1 1 . .
H H211 0.3479 0.3802 0.0873 0.039 Uiso calc R 1 1 . .
H H212 0.2717 0.4273 0.0305 0.039 Uiso calc R 1 1 . .
C C22 -0.0366(2) 0.56707(17) 0.20421(10) 0.0494(5) Uani d . 1 1 . .
H H221 -0.0074 0.6287 0.1851 0.059 Uiso calc PR 0.720(10) 1 A 1
H H222 -0.1204 0.5531 0.1882 0.059 Uiso calc PR 0.720(10) 1 A 1
H H223 -0.0384 0.6157 0.1698 0.059 Uiso calc PR 0.280(10) 1 A 2
H H224 -0.1212 0.5424 0.2111 0.059 Uiso calc PR 0.280(10) 1 A 2
C C23 -0.0374(3) 0.5746(3) 0.27560(17) 0.0433(9) Uani d PDU 0.720(10) 1 A 1
H H231 -0.0500 0.6428 0.2893 0.052 Uiso calc PR 0.720(10) 1 A 1
H H232 -0.1031 0.5335 0.2940 0.052 Uiso calc PR 0.720(10) 1 A 1
C C23A 0.0100(10) 0.6075(6) 0.2588(4) 0.040(2) Uani d PDU 0.280(10) 1 A 2
H H233 -0.0592 0.6288 0.2860 0.048 Uiso calc PR 0.280(10) 1 A 2
H H234 0.0591 0.6658 0.2479 0.048 Uiso calc PR 0.280(10) 1 A 2
C C24 0.08878(18) 0.53834(13) 0.29483(9) 0.0380(4) Uani d D 1 1 . .
H H241 0.1505 0.5913 0.2932 0.046 Uiso calc PR 0.720(10) 1 A 1
H H242 0.0873 0.5104 0.3379 0.046 Uiso calc PR 0.720(10) 1 A 1
H H243 0.1653 0.5701 0.3097 0.046 Uiso calc PR 0.280(10) 1 A 2
H H244 0.0441 0.5109 0.3315 0.046 Uiso calc PR 0.280(10) 1 A 2
C C25 0.29830(18) 0.25073(13) 0.31024(9) 0.0385(4) Uani d D 1 1 . .
H H251 0.3699 0.2671 0.2842 0.058 Uiso calc R 1 1 . .
H H252 0.2508 0.1990 0.2897 0.058 Uiso calc R 1 1 . .
H H253 0.3261 0.2283 0.3518 0.058 Uiso calc R 1 1 . .
C C26 0.10223(17) 0.31609(13) 0.35741(8) 0.0345(4) Uani d . 1 1 . .
H H261 0.1270 0.2801 0.3953 0.052 Uiso calc R 1 1 . .
H H262 0.0463 0.2759 0.3322 0.052 Uiso calc R 1 1 . .
H H263 0.0602 0.3762 0.3698 0.052 Uiso calc R 1 1 . .
C C27 0.46259(14) 0.52808(12) 0.35961(7) 0.0264(3) Uani d . 1 1 . .
C C28 0.45392(15) 0.53814(13) 0.42525(8) 0.0298(3) Uani d . 1 1 . .
H H28 0.3900 0.5061 0.4477 0.036 Uiso calc R 1 1 . .
C C29 0.53853(16) 0.59476(13) 0.45724(8) 0.0321(4) Uani d . 1 1 . .
H H29 0.5324 0.6014 0.5017 0.039 Uiso calc R 1 1 . .
C C30 0.63240(15) 0.64214(12) 0.42502(8) 0.0294(3) Uani d . 1 1 . .
C C31 0.64158(15) 0.63358(13) 0.35972(8) 0.0315(4) Uani d . 1 1 . .
H H31 0.7049 0.6664 0.3373 0.038 Uiso calc R 1 1 . .
C C32 0.55693(15) 0.57640(13) 0.32804(8) 0.0305(3) Uani d . 1 1 . .
H H32 0.5633 0.5699 0.2835 0.037 Uiso calc R 1 1 . .
C C33 0.82609(16) 0.72279(15) 0.43330(9) 0.0380(4) Uani d . 1 1 . .
H H331 0.8678 0.6646 0.4173 0.057 Uiso calc R 1 1 . .
H H332 0.8780 0.7544 0.4651 0.057 Uiso calc R 1 1 . .
H H333 0.8112 0.7681 0.3984 0.057 Uiso calc R 1 1 . .
S S1A 0.73887(6) 0.66072(5) 0.67871(3) 0.0570(2) Uani d PDU 0.879(2) 1 B 1
S S1B 0.7574(3) 0.7383(4) 0.69153(18) 0.0500(16) Uani d PDU 0.121(2) 1 B 2
O O3 0.66114(17) 0.7045(2) 0.72672(8) 0.0883(7) Uani d D 1 1 . .
C C34 0.7137(4) 0.7294(3) 0.60964(12) 0.1115(14) Uani d D 1 1 . .
H H341 0.6289 0.7197 0.5951 0.167 Uiso calc PR 0.879(2) 1 B 1
H H342 0.7711 0.7082 0.5767 0.167 Uiso calc PR 0.879(2) 1 B 1
H H343 0.7271 0.7985 0.6187 0.167 Uiso calc PR 0.879(2) 1 B 1
H H344 0.6299 0.7546 0.6042 0.167 Uiso calc PR 0.121(2) 1 B 2
H H345 0.7166 0.6612 0.5963 0.167 Uiso calc PR 0.121(2) 1 B 2
H H346 0.7709 0.7677 0.5839 0.167 Uiso calc PR 0.121(2) 1 B 2
C C35 0.8931(2) 0.6951(2) 0.69070(15) 0.0747(8) Uani d D 1 1 . .
H H351 0.9250 0.6630 0.7286 0.112 Uiso calc PR 0.879(2) 1 B 1
H H352 0.8979 0.7658 0.6960 0.112 Uiso calc PR 0.879(2) 1 B 1
H H353 0.9425 0.6756 0.6541 0.112 Uiso calc PR 0.879(2) 1 B 1
H H354 0.9269 0.6957 0.7336 0.112 Uiso calc PR 0.121(2) 1 B 2
H H355 0.9452 0.7349 0.6631 0.112 Uiso calc PR 0.121(2) 1 B 2
H H356 0.8911 0.6281 0.6749 0.112 Uiso calc PR 0.121(2) 1 B 2

loop_
_atom_site_aniso_label
_atom_site_aniso_U_11
_atom_site_aniso_U_22
_atom_site_aniso_U_33
_atom_site_aniso_U_12
_atom_site_aniso_U_13
_atom_site_aniso_U_23
O1 0.0304(6) 0.0456(8) 0.0528(8) 0.0006(6) 0.0038(6) 0.0157(6)
O2 0.0334(6) 0.0334(6) 0.0292(6) -0.0044(5) 0.0053(5) 0.0061(5)
O4 0.0417(7) 0.0340(6) 0.0204(5) -0.0006(5) 0.0028(5) -0.0003(4)
O7 0.0323(6) 0.0417(7) 0.0249(6) 0.0017(5) -0.0070(5) 0.0045(5)
O10 0.0406(7) 0.0295(6) 0.0247(5) 0.0027(5) 0.0021(5) -0.0036(5)
O13 0.0326(6) 0.0434(7) 0.0213(5) -0.0044(5) 0.0012(5) 0.0016(5)
O19 0.0385(7) 0.0555(9) 0.0608(9) 0.0109(6) 0.0117(6) -0.0010(7)
O30 0.0419(7) 0.0399(7) 0.0281(6) -0.0096(6) -0.0046(5) 0.0007(5)
N3 0.0356(7) 0.0259(7) 0.0214(6) -0.0028(5) 0.0028(5) 0.0005(5)
N6 0.0276(6) 0.0275(6) 0.0195(6) -0.0026(5) -0.0014(5) 0.0036(5)
N9 0.0310(6) 0.0250(6) 0.0214(6) 0.0023(5) 0.0025(5) 0.0016(5)
N12 0.0345(7) 0.0341(7) 0.0194(6) -0.0048(6) -0.0010(6) 0.0029(6)
C1 0.0322(8) 0.0264(8) 0.0242(7) -0.0015(6) 0.0056(6) -0.0010(6)
C2 0.0307(8) 0.0253(7) 0.0266(8) -0.0024(6) 0.0031(6) 0.0031(6)
C4 0.0279(8) 0.0279(8) 0.0221(7) -0.0032(6) 0.0024(6) 0.0000(6)
C5 0.0281(8) 0.0280(8) 0.0218(7) -0.0029(6) 0.0021(6) 0.0005(6)
C7 0.0276(8) 0.0231(7) 0.0232(7) 0.0001(6) -0.0037(6) 0.0015(6)
C8 0.0248(7) 0.0344(9) 0.0274(8) 0.0021(6) -0.0012(6) 0.0050(7)
C10 0.0276(7) 0.0266(8) 0.0221(7) -0.0026(6) 0.0041(6) 0.0021(6)
C11 0.0344(8) 0.0260(7) 0.0229(7) -0.0037(6) -0.0001(6) 0.0037(6)
C13 0.0281(7) 0.0302(8) 0.0231(7) 0.0015(6) 0.0001(6) 0.0033(6)
C14 0.0397(9) 0.0306(9) 0.0389(9) 0.0019(7) 0.0131(8) 0.0026(7)
C15 0.0564(12) 0.0291(8) 0.0341(9) -0.0044(8) 0.0100(8) -0.0038(7)
C16 0.0487(10) 0.0314(8) 0.0215(7) -0.0036(7) 0.0060(7) -0.0034(6)
C17 0.0288(8) 0.0390(9) 0.0328(9) -0.0037(7) -0.0002(7) 0.0025(7)
C18 0.0309(9) 0.0523(12) 0.0498(11) -0.0022(8) 0.0063(8) 0.0066(9)
C20 0.0495(11) 0.0428(11) 0.0444(11) 0.0071(9) 0.0105(9) -0.0059(9)
C21 0.0377(9) 0.0275(8) 0.0334(9) 0.0018(7) -0.0003(7) -0.0023(7)
C22 0.0458(11) 0.0591(13) 0.0433(11) 0.0242(10) 0.0071(9) 0.0088(10)
C23 0.0353(17) 0.0476(19) 0.0471(18) 0.0101(14) 0.0154(13) 0.0004(14)
C23A 0.034(4) 0.043(4) 0.042(4) 0.018(3) 0.011(3) -0.007(3)
C24 0.0481(10) 0.0303(9) 0.0355(9) 0.0071(8) 0.0044(8) -0.0065(7)
C25 0.0419(9) 0.0324(9) 0.0412(10) 0.0041(7) -0.0051(8) 0.0058(8)
C26 0.0391(9) 0.0387(9) 0.0255(8) -0.0110(7) 0.0016(7) 0.0050(7)
C27 0.0286(7) 0.0283(8) 0.0224(7) 0.0036(6) -0.0003(6) 0.0031(6)
C28 0.0317(8) 0.0329(8) 0.0249(7) -0.0012(7) 0.0028(6) 0.0025(7)
C29 0.0390(9) 0.0351(9) 0.0221(8) -0.0036(7) 0.0025(7) -0.0005(7)
C30 0.0333(8) 0.0287(8) 0.0262(8) -0.0011(6) -0.0048(6) 0.0011(6)
C31 0.0318(8) 0.0359(9) 0.0269(8) -0.0043(7) 0.0000(6) 0.0058(7)
C32 0.0331(8) 0.0363(9) 0.0222(7) -0.0020(7) -0.0006(6) 0.0028(7)
C33 0.0332(9) 0.0434(10) 0.0372(10) -0.0028(7) -0.0073(7) 0.0011(8)
S1A 0.0586(4) 0.0605(5) 0.0519(4) -0.0202(3) -0.0122(3) 0.0035(3)
S1B 0.043(2) 0.068(3) 0.039(2) -0.002(2) -0.0026(17) -0.017(2)
O3 0.0570(10) 0.161(2) 0.0465(10) -0.0138(13) 0.0028(8) 0.0158(12)
C34 0.151(4) 0.152(3) 0.0315(12) 0.050(3) -0.0083(17) 0.0009(17)
C35 0.0509(13) 0.0781(18) 0.095(2) -0.0069(13) 0.0034(14) -0.0142(16)

loop_
_atom_type_symbol
_atom_type_description
_atom_type_number_in_cell
_atom_type_scat_dispersion_real
_atom_type_scat_dispersion_imag
_atom_type_scat_source
C C 120 0.0033 0.0016
; International Tables for Crystallography (1992).
Vol. C, Tables 4.2.6.8 and 6.1.1.4
;
H H 176 0.0000 0.0000
; International Tables for Crystallography (1992).
Vol. C, Tables 4.2.6.8 and 6.1.1.4
;
N N 16 0.0061 0.0033
; International Tables for Crystallography (1992).
Vol. C, Tables 4.2.6.8 and 6.1.1.4
;
O O 36 0.0106 0.0060
; International Tables for Crystallography (1992).
Vol. C, Tables 4.2.6.8 and 6.1.1.4
;
S S 4 0.1246 0.1234
; International Tables for Crystallography (1992).
Vol. C, Tables 4.2.6.8 and 6.1.1.4
;

loop_
_geom_angle_atom_site_label_1
_geom_angle_atom_site_label_2
_geom_angle_atom_site_label_3
_geom_angle
C1 O2 H2 108.0(16)
C20 O19 C18 110.20(15)
C30 O30 C33 117.22(13)
C4 N3 C2 118.99(12)
C4 N3 C16 129.66(13)
C2 N3 C16 111.25(13)
C7 N6 C5 121.26(13)
C7 N6 H6 119.4(13)
C5 N6 H6 117.0(13)
C10 N9 C8 117.53(13)
C10 N9 C24 130.52(13)
C8 N9 C24 111.05(13)
C13 N12 C11 121.47(14)
C13 N12 H12 119.0(16)
C11 N12 H12 117.3(16)
O1 C1 O2 124.53(15)
O1 C1 C2 125.60(14)
O2 C1 C2 109.84(14)
N3 C2 C1 110.40(13)
N3 C2 C14 103.54(12)
C1 C2 C14 110.24(13)
N3 C2 H1 110.8
C1 C2 H1 110.8
C14 C2 H1 110.8
O4 C4 N3 120.73(14)
O4 C4 C5 119.81(14)
N3 C4 C5 119.11(13)
N6 C5 C17 108.49(12)
N6 C5 C21 107.72(13)
C17 C5 C21 108.02(13)
N6 C5 C4 111.80(13)
C17 C5 C4 110.03(13)
C21 C5 C4 110.67(13)
O7 C7 N6 121.95(15)
O7 C7 C8 119.43(14)
N6 C7 C8 118.61(13)
N9 C8 C7 114.92(12)
N9 C8 C22 104.45(14)
C7 C8 C22 110.77(14)
N9 C8 H8 108.8
C7 C8 H8 108.8
C22 C8 H8 108.8
O10 C10 N9 120.34(14)
O10 C10 C11 119.60(14)
N9 C10 C11 119.83(13)
N12 C11 C25 108.71(14)
N12 C11 C26 109.42(13)
C25 C11 C26 110.16(14)
N12 C11 C10 112.28(12)
C25 C11 C10 109.54(13)
C26 C11 C10 106.72(13)
O13 C13 N12 120.45(15)
O13 C13 C27 120.77(14)
N12 C13 C27 118.77(14)
C15 C14 C2 102.88(14)
C15 C14 H141 111.2
C2 C14 H141 111.2
C15 C14 H142 111.2
C2 C14 H142 111.2
H141 C14 H142 109.1
C14 C15 C16 102.97(15)
C14 C15 H151 111.2
C16 C15 H151 111.2
C14 C15 H152 111.2
C16 C15 H152 111.2
H151 C15 H152 109.1
N3 C16 C15 103.33(13)
N3 C16 H161 111.1
C15 C16 H161 111.1
N3 C16 H162 111.1
C15 C16 H162 111.1
H161 C16 H162 109.1
C18 C17 C5 111.38(14)
C18 C17 H171 109.4
C5 C17 H171 109.4
C18 C17 H172 109.4
C5 C17 H172 109.4
H171 C17 H172 108.0
O19 C18 C17 111.44(16)
O19 C18 H181 109.3
C17 C18 H181 109.3
O19 C18 H182 109.3
C17 C18 H182 109.3
H181 C18 H182 108.0
O19 C20 C21 111.66(15)
O19 C20 H201 109.3
C21 C20 H201 109.3
O19 C20 H202 109.3
C21 C20 H202 109.3
H201 C20 H202 107.9
C20 C21 C5 114.20(15)
C20 C21 H211 108.7
C5 C21 H211 108.7
C20 C21 H212 108.7
C5 C21 H212 108.7
H211 C21 H212 107.6
C23A C22 C8 105.1(3)
C23 C22 C8 106.09(17)
C23 C22 H221 110.5
C8 C22 H221 110.5
C23 C22 H222 110.5
C8 C22 H222 110.5
H221 C22 H222 108.7
C23A C22 H223 110.7
C8 C22 H223 110.7
C23A C22 H224 110.7
C8 C22 H224 110.7
H223 C22 H224 108.8
C24 C23 C22 103.9(2)
C24 C23 H231 111.0
C22 C23 H231 111.0
C24 C23 H232 111.0
C22 C23 H232 111.0
H231 C23 H232 109.0
C22 C23A C24 112.5(5)
C22 C23A H233 109.1
C24 C23A H233 109.1
C22 C23A H234 109.1
C24 C23A H234 109.1
H233 C23A H234 107.8
N9 C24 C23A 102.1(3)
N9 C24 C23 102.94(17)
N9 C24 H241 111.2
C23 C24 H241 111.2
N9 C24 H242 111.2
C23 C24 H242 111.2
H241 C24 H242 109.1
N9 C24 H243 111.3
C23A C24 H243 111.3
N9 C24 H244 111.3
C23A C24 H244 111.3
H243 C24 H244 109.2
C11 C25 H251 109.5
C11 C25 H252 109.5
H251 C25 H252 109.5
C11 C25 H253 109.5
H251 C25 H253 109.5
H252 C25 H253 109.5
C11 C26 H261 109.5
C11 C26 H262 109.5
H261 C26 H262 109.5
C11 C26 H263 109.5
H261 C26 H263 109.5
H262 C26 H263 109.5
C32 C27 C28 118.65(15)
C32 C27 C13 117.50(13)
C28 C27 C13 123.82(14)
C29 C28 C27 119.87(15)
C29 C28 H28 120.1
C27 C28 H28 120.1
C28 C29 C30 120.72(15)
C28 C29 H29 119.6
C30 C29 H29 119.6
O30 C30 C29 116.00(14)
O30 C30 C31 123.90(15)
C29 C30 C31 120.10(15)
C32 C31 C30 118.86(15)
C32 C31 H31 120.6
C30 C31 H31 120.6
C31 C32 C27 121.79(15)
C31 C32 H32 119.1
C27 C32 H32 119.1
O30 C33 H331 109.5
O30 C33 H332 109.5
H331 C33 H332 109.5
O30 C33 H333 109.5
H331 C33 H333 109.5
H332 C33 H333 109.5
O3 S1A C35 109.95(13)
O3 S1A C34 105.67(16)
C35 S1A C34 97.1(2)
O3 S1B C35 126.1(4)
O3 S1B C34 107.5(3)
C35 S1B C34 102.0(3)
S1A C34 H341 109.5
S1A C34 H342 109.5
H341 C34 H342 109.5
S1A C34 H343 109.5
H341 C34 H343 109.5
H342 C34 H343 109.5
S1B C34 H344 109.5
S1B C34 H345 109.5
H344 C34 H345 109.5
S1B C34 H346 109.5
H344 C34 H346 109.5
H345 C34 H346 109.5
S1A C35 H351 109.5
S1A C35 H352 109.5
H351 C35 H352 109.5
S1A C35 H353 109.5
H351 C35 H353 109.5
H352 C35 H353 109.5
S1B C35 H354 109.5
S1B C35 H355 109.5
H354 C35 H355 109.5
S1B C35 H356 109.5
H354 C35 H356 109.5
H355 C35 H356 109.5

loop_
_geom_bond_atom_site_label_1
_geom_bond_atom_site_label_2
_geom_bond_distance
O1 C1 1.198(2)
O2 C1 1.334(2)
O2 H2 0.87(2)
O4 C4 1.2320(19)
O7 C7 1.2393(18)
O10 C10 1.2265(19)
O13 C13 1.2434(19)
O19 C20 1.426(3)
O19 C18 1.431(3)
O30 C30 1.365(2)
O30 C33 1.428(2)
N3 C4 1.346(2)
N3 C2 1.464(2)
N3 C16 1.479(2)
N6 C7 1.337(2)
N6 C5 1.4721(19)
N6 H6 0.87(2)
N9 C10 1.357(2)
N9 C8 1.461(2)
N9 C24 1.472(2)
N12 C13 1.344(2)
N12 C11 1.469(2)
N12 H12 0.80(2)
C1 C2 1.528(2)
C2 C14 1.529(2)
C2 H1 1.0000
C4 C5 1.549(2)
C5 C17 1.540(2)
C5 C21 1.544(2)
C7 C8 1.517(2)
C8 C22 1.531(3)
C8 H8 1.0000
C10 C11 1.537(2)
C11 C25 1.534(2)
C11 C26 1.537(2)
C13 C27 1.489(2)
C14 C15 1.520(3)
C14 H141 0.9900
C14 H142 0.9900
C15 C16 1.522(2)
C15 H151 0.9900
C15 H152 0.9900
C16 H161 0.9900
C16 H162 0.9900
C17 C18 1.512(3)
C17 H171 0.9900
C17 H172 0.9900
C18 H181 0.9900
C18 H182 0.9900
C20 C21 1.515(3)
C20 H201 0.9900
C20 H202 0.9900
C21 H211 0.9900
C21 H212 0.9900
C22 C23A 1.381(8)
C22 C23 1.517(4)
C22 H221 0.9900
C22 H222 0.9900
C22 H223 0.9900
C22 H224 0.9900
C23 C24 1.514(3)
C23 H231 0.9900
C23 H232 0.9900
C23A C24 1.489(6)
C23A H233 0.9900
C23A H234 0.9900
C24 H241 0.9900
C24 H242 0.9900
C24 H243 0.9900
C24 H244 0.9900
C25 H251 0.9800
C25 H252 0.9800
C25 H253 0.9800
C26 H261 0.9800
C26 H262 0.9800
C26 H263 0.9800
C27 C32 1.392(2)
C27 C28 1.401(2)
C28 C29 1.382(2)
C28 H28 0.9500
C29 C30 1.389(2)
C29 H29 0.9500
C30 C31 1.393(2)
C31 C32 1.383(2)
C31 H31 0.9500
C32 H32 0.9500
C33 H331 0.9800
C33 H332 0.9800
C33 H333 0.9800
S1A O3 1.452(2)
S1A C35 1.759(3)
S1A C34 1.763(3)
S1B O3 1.366(4)
S1B C35 1.589(4)
S1B C34 1.803(4)
C34 H341 0.9800
C34 H342 0.9800
C34 H343 0.9800
C34 H344 0.9800
C34 H345 0.9800
C34 H346 0.9800
C35 H351 0.9800
C35 H352 0.9800
C35 H353 0.9800
C35 H354 0.9800
C35 H355 0.9800
C35 H356 0.9800

loop_
_geom_hbond_atom_site_label_D
_geom_hbond_atom_site_label_H
_geom_hbond_atom_site_label_A
_geom_hbond_site_symmetry_A
_geom_hbond_distance_DH
_geom_hbond_distance_HA
_geom_hbond_distance_DA
_geom_hbond_angle_DHA
_geom_hbond_publ_flag
O2 H2 O7 3_565 0.87(2) 1.81(3) 2.6669(17) 168(2) yes
N6 H6 O13 . 0.87(2) 2.19(2) 3.0468(17) 169.5(18) yes
N12 H12 O4 2_565 0.80(2) 2.37(2) 3.1247(18) 156(2) yes

loop_
_geom_torsion_atom_site_label_1
_geom_torsion_atom_site_label_2
_geom_torsion_atom_site_label_3
_geom_torsion_atom_site_label_4
_geom_torsion
C4 N3 C2 C1 -77.56(18)
C16 N3 C2 C1 105.76(15)
C4 N3 C2 C14 164.46(14)
C16 N3 C2 C14 -12.22(18)
O1 C1 C2 N3 -9.7(2)
O2 C1 C2 N3 172.24(12)
O1 C1 C2 C14 104.13(19)
O2 C1 C2 C14 -73.97(17)
C2 N3 C4 O4 -3.6(2)
C16 N3 C4 O4 172.40(16)
C2 N3 C4 C5 169.63(13)
C16 N3 C4 C5 -14.4(2)
C7 N6 C5 C17 175.20(14)
C7 N6 C5 C21 -68.11(18)
C7 N6 C5 C4 53.69(19)
O4 C4 C5 N6 -133.33(15)
N3 C4 C5 N6 53.40(19)
O4 C4 C5 C17 106.06(17)
N3 C4 C5 C17 -67.22(18)
O4 C4 C5 C21 -13.2(2)
N3 C4 C5 C21 173.48(14)
C5 N6 C7 O7 -11.3(2)
C5 N6 C7 C8 169.78(14)
C10 N9 C8 C7 -78.00(18)
C24 N9 C8 C7 111.71(16)
C10 N9 C8 C22 160.44(15)
C24 N9 C8 C22 -9.85(19)
O7 C7 C8 N9 176.18(14)
N6 C7 C8 N9 -4.9(2)
O7 C7 C8 C22 -65.8(2)
N6 C7 C8 C22 113.20(17)
C8 N9 C10 O10 6.6(2)
C24 N9 C10 O10 174.63(16)
C8 N9 C10 C11 -167.91(13)
C24 N9 C10 C11 0.1(2)
C13 N12 C11 C25 73.25(18)
C13 N12 C11 C26 -166.40(15)
C13 N12 C11 C10 -48.1(2)
O10 C10 C11 N12 137.80(15)
N9 C10 C11 N12 -47.67(19)
O10 C10 C11 C25 16.9(2)
N9 C10 C11 C25 -168.55(14)
O10 C10 C11 C26 -102.32(17)
N9 C10 C11 C26 72.21(17)
C11 N12 C13 O13 11.4(2)
C11 N12 C13 C27 -168.90(14)
N3 C2 C14 C15 32.26(17)
C1 C2 C14 C15 -85.84(16)
C2 C14 C15 C16 -40.31(18)
C4 N3 C16 C15 171.04(17)
C2 N3 C16 C15 -12.74(19)
C14 C15 C16 N3 32.57(19)
N6 C5 C17 C18 165.52(15)
C21 C5 C17 C18 49.02(19)
C4 C5 C17 C18 -71.89(18)
C20 O19 C18 C17 63.9(2)
C5 C17 C18 O19 -59.5(2)
C18 O19 C20 C21 -59.6(2)
O19 C20 C21 C5 52.7(2)
N6 C5 C21 C20 -163.52(15)
C17 C5 C21 C20 -46.52(19)
C4 C5 C21 C20 73.99(18)
N9 C8 C22 C23A 19.5(6)
C7 C8 C22 C23A -104.8(6)
N9 C8 C22 C23 -12.2(3)
C7 C8 C22 C23 -136.4(2)
C23A C22 C23 C24 -63.7(4)
C8 C22 C23 C24 28.7(3)
C23 C22 C23A C24 73.4(7)
C8 C22 C23A C24 -22.8(9)
C10 N9 C24 C23A -171.4(5)
C8 N9 C24 C23A -2.8(5)
C10 N9 C24 C23 -140.9(2)
C8 N9 C24 C23 27.7(3)
C22 C23A C24 N9 16.5(9)
C22 C23A C24 C23 -78.4(10)
C22 C23 C24 N9 -33.8(3)
C22 C23 C24 C23A 58.0(6)
O13 C13 C27 C32 -1.6(2)
N12 C13 C27 C32 178.69(15)
O13 C13 C27 C28 -179.64(16)
N12 C13 C27 C28 0.7(2)
C32 C27 C28 C29 -0.3(2)
C13 C27 C28 C29 177.63(16)
C27 C28 C29 C30 0.1(3)
C33 O30 C30 C29 163.21(15)
C33 O30 C30 C31 -16.9(2)
C28 C29 C30 O30 -179.63(16)
C28 C29 C30 C31 0.5(3)
O30 C30 C31 C32 179.34(16)
C29 C30 C31 C32 -0.8(3)
C30 C31 C32 C27 0.5(3)
C28 C27 C32 C31 0.0(2)
C13 C27 C32 C31 -178.07(15)
C35 S1B O3 S1A -59.6(3)
C34 S1B O3 S1A 60.4(2)
C35 S1A O3 S1B 42.1(3)
C34 S1A O3 S1B -61.7(3)
O3 S1A C34 S1B 54.6(2)
C35 S1A C34 S1B -58.5(2)
O3 S1B C34 S1A -61.0(3)
C35 S1B C34 S1A 73.3(3)
O3 S1B C35 S1A 56.1(3)
C34 S1B C35 S1A -66.3(2)
O3 S1A C35 S1B -42.1(3)
C34 S1A C35 S1B 67.4(3)
